data_4128421
loop_
_publ_author_name
'von Grotthuss, Esther'
'Prey, Sven E.'
'Bolte, Michael'
'Lerner, Hans-Wolfram'
'Wagner, Matthias'

_publ_section_title
;
 Dual Role of Doubly Reduced Arylboranes as Dihydrogen- and
 Hydride-Transfer Catalysts.
;
_journal_issue 14
_journal_name_full 'Journal of the American Chemical Society'
_journal_page_first 6082
_journal_page_last 6091
_journal_paper_doi 10.1021/jacs.9b01998
_journal_volume 141
_journal_year 2019
_chemical_formula_moiety 'C40 H56 B4 K4 O3'
_chemical_formula_sum 'C40 H56 B4 K4 O3'
_chemical_formula_weight 784.48
_space_group_crystal_system monoclinic
_space_group_IT_number 14
_space_group_name_Hall '-P 2yn'
_space_group_name_H-M_alt 'P 1 21/n 1'
_atom_sites_solution_hydrogens mixed
_audit_creation_method SHELXL-2016/6
_cell_angle_alpha 90
_cell_angle_beta 107.866(2)
_cell_angle_gamma 90
_cell_formula_units_Z 4
_cell_length_a 11.1111(3)
_cell_length_b 24.7167(5)
_cell_length_c 16.6417(4)
_cell_measurement_reflns_used 69817
_cell_measurement_temperature 173(2)
_cell_measurement_theta_max 26.39
_cell_measurement_theta_min 2.47
_cell_volume 4349.91(19)
_computing_cell_refinement 'X-Area (Stoe & Cie, 2001)'
_computing_data_collection 'X-Area (Stoe & Cie, 2001)'
_computing_data_reduction 'X-Area (Stoe & Cie, 2001)'
_computing_molecular_graphics 'XP in SHELXTL-Plus (Sheldrick, 2008)'
_computing_publication_material SHELXL
_computing_structure_refinement 'SHELXL (Sheldrick, 2008)'
_computing_structure_solution 'SHELXS (Sheldrick, 2008)'
_diffrn_ambient_temperature 173(2)
_diffrn_measured_fraction_theta_full 0.999
_diffrn_measured_fraction_theta_max 0.994
_diffrn_measurement_device_type 'STOE IPDS II two-circle-diffractometer'
_diffrn_measurement_method \w
_diffrn_radiation_type MoK\a
_diffrn_radiation_wavelength 0.71073
_diffrn_reflns_av_R_equivalents 0.0284
_diffrn_reflns_av_unetI/netI 0.0150
_diffrn_reflns_Laue_measured_fraction_full 0.999
_diffrn_reflns_Laue_measured_fraction_max 0.994
_diffrn_reflns_limit_h_max 13
_diffrn_reflns_limit_h_min -13
_diffrn_reflns_limit_k_max 30
_diffrn_reflns_limit_k_min -30
_diffrn_reflns_limit_l_max 19
_diffrn_reflns_limit_l_min -20
_diffrn_reflns_number 69817
_diffrn_reflns_point_group_measured_fraction_full 0.999
_diffrn_reflns_point_group_measured_fraction_max 0.994
_diffrn_reflns_theta_full 25.000
_diffrn_reflns_theta_max 25.940
_diffrn_reflns_theta_min 2.535
_diffrn_source 'Genix 3D I\mS microfocus X-ray source'
_exptl_absorpt_coefficient_mu 0.443
_exptl_absorpt_correction_T_max 1.000
_exptl_absorpt_correction_T_min 0.568
_exptl_absorpt_correction_type multi-scan
_exptl_absorpt_process_details 'X-Area (Stoe & Cie, 2001)'
_exptl_crystal_colour colourless
_exptl_crystal_density_diffrn 1.198
_exptl_crystal_description block
_exptl_crystal_F_000 1664
_exptl_crystal_size_max 0.290
_exptl_crystal_size_mid 0.280
_exptl_crystal_size_min 0.230
_refine_diff_density_max 0.668
_refine_diff_density_min -0.354
_refine_diff_density_rms 0.044
_refine_ls_extinction_method none
_refine_ls_goodness_of_fit_ref 1.059
_refine_ls_hydrogen_treatment mixed
_refine_ls_matrix_type full
_refine_ls_number_parameters 509
_refine_ls_number_reflns 8450
_refine_ls_number_restraints 90
_refine_ls_restrained_S_all 1.099
_refine_ls_R_factor_all 0.0517
_refine_ls_R_factor_gt 0.0441
_refine_ls_shift/su_max 0.001
_refine_ls_shift/su_mean 0.000
_refine_ls_structure_factor_coef Fsqd
_refine_ls_weighting_details 'w=1/[\s^2^(Fo^2^)+(0.0606P)^2^+2.0069P] where P=(Fo^2^+2Fc^2^)/3'
_refine_ls_weighting_scheme calc
_refine_ls_wR_factor_gt 0.1148
_refine_ls_wR_factor_ref 0.1196
_reflns_Friedel_coverage 0.000
_reflns_number_gt 7430
_reflns_number_total 8450
_reflns_threshold_expression 'I > 2\s(I)'
_cod_data_source_file ja9b01998_si_002.cif
_cod_data_source_block wa2552
_cod_original_sg_symbol_H-M 'P 21/n'
_cod_database_code 4128421
_shelx_shelxl_version_number 2016/6
_shelx_space_group_comment
; 
The symmetry employed for this shelxl refinement is uniquely defined 
by the following loop, which should always be used as a source of 
symmetry information in preference to the above space-group names. 
They are only intended as comments. 
;
_shelx_estimated_absorpt_t_min 0.882
_shelx_estimated_absorpt_t_max 0.905

loop_
_space_group_symop_operation_xyz
'x, y, z'
'x+1/2, -y+1/2, z+1/2'
'-x, -y, -z'
'-x-1/2, y-1/2, -z-1/2'

loop_
_atom_site_label
_atom_site_type_symbol
_atom_site_fract_x
_atom_site_fract_y
_atom_site_fract_z
_atom_site_U_iso_or_equiv
_atom_site_adp_type
_atom_site_occupancy
_atom_site_site_symmetry_order
_atom_site_calc_flag
_atom_site_refinement_flags_posn
_atom_site_refinement_flags_adp
_atom_site_refinement_flags_occupancy
_atom_site_disorder_assembly
_atom_site_disorder_group
K1 K 0.42552(4) 0.63122(2) 0.06999(3) 0.04221(12) Uani 1 1 d . . . . .
K2 K 0.61609(4) 0.66541(2) 0.34849(3) 0.04427(12) Uani 1 1 d . . . . .
K3 K 0.51731(4) 0.79357(2) 0.16948(4) 0.05253(14) Uani 1 1 d . . . . .
K4 K 1.03076(4) 0.71443(2) 0.21057(4) 0.05746(15) Uani 1 1 d . . . . .
B1 B 0.2519(2) 0.73082(9) 0.09796(13) 0.0361(4) Uani 1 1 d . . . . .
H1 H 0.355(2) 0.7242(8) 0.0924(13) 0.037(5) Uiso 1 1 d . . . . .
B2 B 0.3261(2) 0.65237(11) 0.24364(14) 0.0438(5) Uani 1 1 d . . . . .
H2 H 0.424(2) 0.6470(10) 0.2261(15) 0.052(6) Uiso 1 1 d . . . . .
C1 C 0.27172(18) 0.75322(8) 0.19297(12) 0.0384(4) Uani 1 1 d . . . . .
C2 C 0.31144(18) 0.71645(9) 0.26206(12) 0.0412(5) Uani 1 1 d . . . . .
C3 C 0.3239(2) 0.73661(12) 0.34308(13) 0.0549(6) Uani 1 1 d . . . . .
H3 H 0.352215 0.712824 0.389953 0.066 Uiso 1 1 calc R U . . .
C4 C 0.2968(3) 0.78957(13) 0.35746(16) 0.0691(8) Uani 1 1 d . . . . .
H4 H 0.306132 0.801604 0.413263 0.083 Uiso 1 1 calc R U . . .
C5 C 0.2560(3) 0.82487(12) 0.29059(18) 0.0690(8) Uani 1 1 d . . . . .
H5 H 0.235622 0.861225 0.299623 0.083 Uiso 1 1 calc R U . . .
C6 C 0.2451(2) 0.80646(10) 0.20919(15) 0.0522(5) Uani 1 1 d . . . . .
H6 H 0.218652 0.831132 0.163349 0.063 Uiso 1 1 calc R U . . .
C7 C 0.1839(2) 0.77349(9) 0.02288(13) 0.0502(5) Uani 1 1 d . . . . .
H7A H 0.175538 0.756942 -0.032071 0.075 Uiso 1 1 calc R U . . .
H7B H 0.099838 0.782811 0.026296 0.075 Uiso 1 1 calc R U . . .
H7C H 0.235354 0.806346 0.029361 0.075 Uiso 1 1 calc R U . . .
C11 C 0.18071(17) 0.67237(8) 0.08890(11) 0.0353(4) Uani 1 1 d . . . . .
C12 C 0.21356(18) 0.63577(8) 0.15841(13) 0.0383(4) Uani 1 1 d . . . . .
C13 C 0.1470(2) 0.58677(9) 0.14968(16) 0.0514(5) Uani 1 1 d . . . . .
H13 H 0.166694 0.562374 0.196016 0.062 Uiso 1 1 calc R U . . .
C14 C 0.0535(3) 0.57260(11) 0.07597(18) 0.0626(7) Uani 1 1 d . . . . .
H14 H 0.010643 0.538977 0.072165 0.075 Uiso 1 1 calc R U . . .
C15 C 0.0232(2) 0.60762(11) 0.00837(17) 0.0614(6) Uani 1 1 d . . . . .
H15 H -0.040160 0.598217 -0.042582 0.074 Uiso 1 1 calc R U . . .
C16 C 0.0860(2) 0.65675(10) 0.01525(13) 0.0469(5) Uani 1 1 d . . . . .
H16 H 0.063976 0.680701 -0.031666 0.056 Uiso 1 1 calc R U . . .
C17 C 0.3330(2) 0.61323(12) 0.32462(15) 0.0611(7) Uani 1 1 d . . . . .
H17A H 0.402182 0.625189 0.373702 0.092 Uiso 1 1 calc R U . . .
H17B H 0.252862 0.615346 0.337635 0.092 Uiso 1 1 calc R U . . .
H17C H 0.347995 0.575777 0.310873 0.092 Uiso 1 1 calc R U . . .
B1A B 0.7188(2) 0.68959(9) 0.16944(14) 0.0377(5) Uani 1 1 d . . . . .
H1A H 0.6181(19) 0.6929(8) 0.1790(13) 0.037(5) Uiso 1 1 d . . . . .
B2A B 0.8003(2) 0.76656(9) 0.31539(13) 0.0376(5) Uani 1 1 d . . . . .
H2A H 0.6900(17) 0.7651(7) 0.3141(11) 0.022(4) Uiso 1 1 d . . . . .
C1A C 0.76220(17) 0.75087(8) 0.15310(11) 0.0353(4) Uani 1 1 d . . . . .
C2A C 0.80617(17) 0.78660(7) 0.22331(11) 0.0336(4) Uani 1 1 d . . . . .
C3A C 0.8574(2) 0.83634(8) 0.21103(13) 0.0433(5) Uani 1 1 d . . . . .
H3A H 0.889139 0.859732 0.258087 0.052 Uiso 1 1 calc R U . . .
C4A C 0.8639(3) 0.85307(10) 0.13241(15) 0.0550(6) Uani 1 1 d . . . . .
H4A H 0.900502 0.886960 0.126347 0.066 Uiso 1 1 calc R U . . .
C5A C 0.8166(3) 0.81979(11) 0.06395(15) 0.0574(6) Uani 1 1 d . . . . .
H5A H 0.817856 0.831028 0.009628 0.069 Uiso 1 1 calc R U . . .
C6A C 0.7667(2) 0.76947(10) 0.07429(13) 0.0470(5) Uani 1 1 d . . . . .
H6A H 0.734493 0.746905 0.026254 0.056 Uiso 1 1 calc R U . . .
C7A C 0.7088(2) 0.64847(10) 0.08994(15) 0.0511(5) Uani 1 1 d . . . . .
H7A1 H 0.648428 0.663098 0.038538 0.077 Uiso 1 1 calc R U . . .
H7A2 H 0.792093 0.644983 0.081710 0.077 Uiso 1 1 calc R U . . .
H7A3 H 0.679953 0.612837 0.102212 0.077 Uiso 1 1 calc R U . . .
C11A C 0.81757(17) 0.66853(8) 0.25823(13) 0.0381(4) Uani 1 1 d . . . . .
C12A C 0.85754(18) 0.70543(8) 0.32767(12) 0.0378(4) Uani 1 1 d . . . . .
C13A C 0.9487(2) 0.68773(10) 0.40168(14) 0.0523(5) Uani 1 1 d . . . . .
H13A H 0.975681 0.711819 0.448259 0.063 Uiso 1 1 calc R U . . .
C14A C 1.0011(3) 0.63617(12) 0.40921(19) 0.0704(8) Uani 1 1 d . . . . .
H14A H 1.063061 0.625479 0.460047 0.085 Uiso 1 1 calc R U . . .
C15A C 0.9622(3) 0.60066(11) 0.3423(2) 0.0706(8) Uani 1 1 d . . . . .
H15A H 0.997297 0.565326 0.346836 0.085 Uiso 1 1 calc R U . . .
C16A C 0.8716(2) 0.61675(9) 0.26824(17) 0.0527(5) Uani 1 1 d . . . . .
H16A H 0.845257 0.591785 0.222793 0.063 Uiso 1 1 calc R U . . .
C17A C 0.8675(3) 0.80758(10) 0.39263(13) 0.0538(6) Uani 1 1 d . . . . .
H17D H 0.828133 0.843364 0.380638 0.081 Uiso 1 1 calc R U . . .
H17E H 0.857151 0.793550 0.445179 0.081 Uiso 1 1 calc R U . . .
H17F H 0.957829 0.810515 0.398574 0.081 Uiso 1 1 calc R U . . .
O1 O 0.4390(2) 0.52524(8) 0.08921(17) 0.0868(7) Uani 1 1 d . . . . .
C102 C 0.4671(4) 0.51281(16) 0.1798(3) 0.1061(13) Uani 1 1 d . U . . .
H10A H 0.558916 0.506847 0.206127 0.127 Uiso 1 1 calc R U . . .
H10B H 0.440070 0.542985 0.209354 0.127 Uiso 1 1 calc R U . . .
C103 C 0.3960(5) 0.46338(15) 0.1844(2) 0.1098(14) Uani 1 1 d . U . . .
H10G H 0.349075 0.467630 0.225818 0.132 Uiso 0.336(15) 1 calc R U P A 1
H10H H 0.453613 0.431965 0.200916 0.132 Uiso 0.336(15) 1 calc R U P A 1
H10I H 0.447175 0.439002 0.229056 0.132 Uiso 0.664(15) 1 calc R U P A 2
H10J H 0.316810 0.472367 0.196892 0.132 Uiso 0.664(15) 1 calc R U P A 2
C104 C 0.3082(10) 0.4562(4) 0.0986(6) 0.054(3) Uani 0.336(15) 1 d . U P A 1
H10C H 0.231599 0.478977 0.087374 0.065 Uiso 0.336(15) 1 calc R U P A 1
H10D H 0.284468 0.417880 0.084891 0.065 Uiso 0.336(15) 1 calc R U P A 1
C105 C 0.403(2) 0.4775(7) 0.0551(12) 0.098(5) Uani 0.336(15) 1 d . U P A 1
H10E H 0.476780 0.452797 0.065512 0.118 Uiso 0.336(15) 1 calc R U P A 1
H10F H 0.362678 0.480787 -0.006584 0.118 Uiso 0.336(15) 1 calc R U P A 1
C114 C 0.3682(12) 0.4378(3) 0.1017(4) 0.093(2) Uani 0.664(15) 1 d . U P A 2
H11A H 0.294436 0.413226 0.090707 0.111 Uiso 0.664(15) 1 calc R U P A 2
H11B H 0.441859 0.417196 0.096446 0.111 Uiso 0.664(15) 1 calc R U P A 2
C115 C 0.3379(9) 0.4884(3) 0.0400(4) 0.0718(18) Uani 0.664(15) 1 d . U P A 2
H11C H 0.346870 0.479719 -0.015929 0.086 Uiso 0.664(15) 1 calc R U P A 2
H11D H 0.252530 0.503249 0.032907 0.086 Uiso 0.664(15) 1 calc R U P A 2
O2 O 0.6617(2) 0.57497(9) 0.44552(14) 0.0798(6) Uani 1 1 d . . . . .
C202 C 0.6151(8) 0.5678(2) 0.5167(4) 0.070(2) Uani 0.548(13) 1 d . U P B 1
H20A H 0.529091 0.552069 0.500468 0.084 Uiso 0.548(13) 1 calc R U P B 1
H20B H 0.617294 0.601775 0.548757 0.084 Uiso 0.548(13) 1 calc R U P B 1
C212 C 0.7003(17) 0.5704(5) 0.5372(8) 0.120(4) Uiso 0.452(13) 1 d . . P B 2
H21A H 0.776210 0.593224 0.560574 0.144 Uiso 0.452(13) 1 calc R U P B 2
H21B H 0.632127 0.585766 0.556990 0.144 Uiso 0.452(13) 1 calc R U P B 2
C203 C 0.7245(7) 0.5245(3) 0.5674(3) 0.156(2) Uani 1 1 d . U . . .
H20C H 0.798301 0.543702 0.605528 0.188 Uiso 0.548(13) 1 calc R U P B 1
H20D H 0.690685 0.499251 0.601355 0.188 Uiso 0.548(13) 1 calc R U P B 1
H20E H 0.649531 0.507883 0.577711 0.188 Uiso 0.452(13) 1 calc R U P B 2
H20F H 0.794952 0.525333 0.621034 0.188 Uiso 0.452(13) 1 calc R U P B 2
C204 C 0.7591(8) 0.4964(3) 0.5044(5) 0.181(3) Uani 1 1 d . U . . .
H20G H 0.849577 0.486146 0.524192 0.217 Uiso 0.548(13) 1 calc R U P B 1
H20H H 0.707225 0.463402 0.486791 0.217 Uiso 0.548(13) 1 calc R U P B 1
H20I H 0.738537 0.457468 0.505049 0.217 Uiso 0.452(13) 1 calc R U P B 2
H20J H 0.850762 0.500277 0.512537 0.217 Uiso 0.452(13) 1 calc R U P B 2
C205 C 0.7356(16) 0.5331(7) 0.4400(11) 0.147(5) Uani 0.548(13) 1 d . U P B 1
H20K H 0.817500 0.547539 0.437412 0.177 Uiso 0.548(13) 1 calc R U P B 1
H20L H 0.695386 0.513927 0.386185 0.177 Uiso 0.548(13) 1 calc R U P B 1
C215 C 0.6794(15) 0.5234(5) 0.4197(7) 0.100(4) Uani 0.452(13) 1 d . U P B 2
H21C H 0.726406 0.523922 0.377904 0.120 Uiso 0.452(13) 1 calc R U P B 2
H21D H 0.597818 0.504531 0.395176 0.120 Uiso 0.452(13) 1 calc R U P B 2
O3 O 0.5158(2) 0.89985(7) 0.19772(14) 0.0733(5) Uani 1 1 d . . . . .
C302 C 0.5081(5) 0.91541(19) 0.2774(3) 0.1171(15) Uani 1 1 d . U . . .
H30A H 0.529548 0.884365 0.316870 0.140 Uiso 1 1 calc R U . . .
H30B H 0.420982 0.927214 0.272418 0.140 Uiso 1 1 calc R U . . .
C303 C 0.5962(5) 0.95954(19) 0.3095(3) 0.1245(16) Uani 1 1 d . U . . .
H30C H 0.646026 0.953240 0.369159 0.149 Uiso 1 1 calc R U . . .
H30D H 0.550801 0.994405 0.305245 0.149 Uiso 1 1 calc R U . . .
C304 C 0.6791(4) 0.95948(14) 0.2545(3) 0.1045(13) Uani 1 1 d . U . . .
H30E H 0.705946 0.996666 0.245924 0.125 Uiso 1 1 calc R U . . .
H30F H 0.755164 0.936904 0.279031 0.125 Uiso 1 1 calc R U . . .
C305 C 0.5981(3) 0.93621(13) 0.1746(3) 0.0851(9) Uani 1 1 d . U . . .
H30G H 0.549321 0.964976 0.137196 0.102 Uiso 1 1 calc R U . . .
H30H H 0.649835 0.916869 0.144830 0.102 Uiso 1 1 calc R U . . .

loop_
_atom_site_aniso_label
_atom_site_aniso_U_11
_atom_site_aniso_U_22
_atom_site_aniso_U_33
_atom_site_aniso_U_23
_atom_site_aniso_U_13
_atom_site_aniso_U_12
K1 0.0460(2) 0.0442(2) 0.0393(2) -0.00149(18) 0.01749(19) 0.00191(18)
K2 0.0494(3) 0.0513(3) 0.0323(2) -0.00079(18) 0.01268(18) -0.0144(2)
K3 0.0353(2) 0.0390(2) 0.0820(4) -0.0072(2) 0.0160(2) 0.00265(18)
K4 0.0338(2) 0.0672(3) 0.0778(4) 0.0018(3) 0.0266(2) 0.0027(2)
B1 0.0382(11) 0.0439(11) 0.0274(9) 0.0013(8) 0.0120(8) 0.0011(9)
B2 0.0326(11) 0.0664(15) 0.0345(11) 0.0119(10) 0.0133(9) 0.0063(10)
C1 0.0354(9) 0.0512(11) 0.0327(9) -0.0058(8) 0.0166(8) -0.0098(8)
C2 0.0282(9) 0.0681(13) 0.0287(9) -0.0019(9) 0.0108(7) -0.0085(9)
C3 0.0453(12) 0.0919(19) 0.0295(10) -0.0052(11) 0.0143(9) -0.0158(12)
C4 0.0759(18) 0.098(2) 0.0431(13) -0.0279(14) 0.0320(13) -0.0289(16)
C5 0.091(2) 0.0660(16) 0.0671(17) -0.0287(14) 0.0495(15) -0.0228(14)
C6 0.0644(14) 0.0529(12) 0.0506(12) -0.0099(10) 0.0341(11) -0.0117(11)
C7 0.0678(14) 0.0470(12) 0.0365(10) 0.0060(9) 0.0169(10) 0.0070(10)
C11 0.0307(9) 0.0451(10) 0.0314(9) -0.0016(8) 0.0114(7) 0.0020(8)
C12 0.0333(9) 0.0452(11) 0.0410(10) 0.0034(8) 0.0185(8) 0.0047(8)
C13 0.0521(13) 0.0461(12) 0.0634(14) 0.0068(10) 0.0286(11) 0.0015(10)
C14 0.0595(15) 0.0557(14) 0.0779(18) -0.0142(13) 0.0289(13) -0.0192(12)
C15 0.0499(13) 0.0747(17) 0.0564(14) -0.0167(13) 0.0113(11) -0.0182(12)
C16 0.0402(11) 0.0604(13) 0.0375(10) -0.0034(9) 0.0084(9) -0.0029(9)
C17 0.0564(14) 0.0850(18) 0.0463(13) 0.0254(12) 0.0222(11) 0.0175(13)
B1A 0.0309(10) 0.0446(12) 0.0391(11) -0.0092(9) 0.0129(9) 0.0004(9)
B2A 0.0433(12) 0.0415(11) 0.0301(10) -0.0028(9) 0.0147(9) -0.0043(9)
C1A 0.0284(8) 0.0480(10) 0.0313(9) -0.0009(8) 0.0117(7) 0.0078(8)
C2A 0.0320(9) 0.0390(9) 0.0325(9) 0.0011(7) 0.0139(7) 0.0051(7)
C3A 0.0501(12) 0.0422(11) 0.0426(11) 0.0015(8) 0.0216(9) 0.0018(9)
C4A 0.0715(15) 0.0491(12) 0.0535(13) 0.0105(10) 0.0325(12) 0.0019(11)
C5A 0.0721(16) 0.0669(15) 0.0413(12) 0.0165(11) 0.0294(11) 0.0121(12)
C6A 0.0466(11) 0.0646(14) 0.0309(10) -0.0014(9) 0.0136(9) 0.0093(10)
C7A 0.0415(11) 0.0604(13) 0.0527(13) -0.0210(11) 0.0166(10) 0.0006(10)
C11A 0.0309(9) 0.0386(10) 0.0465(11) -0.0006(8) 0.0142(8) -0.0016(7)
C12A 0.0340(9) 0.0449(10) 0.0352(9) 0.0034(8) 0.0116(8) -0.0044(8)
C13A 0.0483(12) 0.0591(13) 0.0431(11) 0.0085(10) 0.0046(9) -0.0061(10)
C14A 0.0546(15) 0.0691(17) 0.0718(17) 0.0255(14) -0.0039(13) 0.0061(13)
C15A 0.0595(15) 0.0464(13) 0.095(2) 0.0147(14) 0.0069(14) 0.0111(12)
C16A 0.0439(12) 0.0391(11) 0.0724(15) -0.0008(10) 0.0138(11) 0.0007(9)
C17A 0.0759(16) 0.0537(13) 0.0340(10) -0.0055(9) 0.0200(11) -0.0145(11)
O1 0.1102(18) 0.0516(11) 0.1175(19) -0.0156(11) 0.0626(15) -0.0182(11)
C102 0.101(3) 0.085(2) 0.106(3) 0.002(2) -0.005(2) 0.009(2)
C103 0.170(4) 0.066(2) 0.085(2) 0.0113(17) 0.026(2) 0.011(2)
C104 0.054(5) 0.035(4) 0.072(5) 0.002(3) 0.017(4) -0.008(3)
C105 0.130(10) 0.089(8) 0.092(8) -0.016(6) 0.057(7) -0.031(7)
C114 0.144(6) 0.061(3) 0.080(3) 0.006(3) 0.046(4) -0.010(4)
C115 0.094(4) 0.066(3) 0.059(3) -0.009(2) 0.030(3) -0.019(3)
O2 0.0907(15) 0.0737(13) 0.0735(13) 0.0256(10) 0.0231(11) 0.0104(11)
C202 0.086(5) 0.064(3) 0.064(3) 0.016(2) 0.028(3) -0.015(3)
C203 0.193(5) 0.143(4) 0.097(3) 0.060(3) -0.009(3) -0.031(4)
C204 0.219(6) 0.120(4) 0.162(5) 0.029(4) -0.003(5) 0.067(4)
C205 0.153(9) 0.143(8) 0.173(9) 0.038(7) 0.089(7) 0.037(7)
C215 0.142(8) 0.082(5) 0.064(4) -0.014(4) 0.013(5) 0.024(5)
O3 0.0909(14) 0.0489(10) 0.0913(14) -0.0084(9) 0.0443(12) -0.0058(9)
C302 0.141(4) 0.125(3) 0.106(3) -0.039(2) 0.068(3) -0.050(3)
C303 0.146(4) 0.104(3) 0.129(3) -0.045(3) 0.050(3) -0.033(3)
C304 0.085(2) 0.0613(19) 0.169(4) -0.010(2) 0.042(3) -0.0009(17)
C305 0.090(2) 0.0574(16) 0.123(3) 0.0099(17) 0.055(2) 0.0073(15)

loop_
_atom_type_symbol
_atom_type_description
_atom_type_scat_dispersion_real
_atom_type_scat_dispersion_imag
_atom_type_scat_source
C C 0.0033 0.0016 'International Tables Vol C Tables 4.2.6.8 and 6.1.1.4'
H H 0.0000 0.0000 'International Tables Vol C Tables 4.2.6.8 and 6.1.1.4'
B B 0.0013 0.0007 'International Tables Vol C Tables 4.2.6.8 and 6.1.1.4'
K K 0.2009 0.2494 'International Tables Vol C Tables 4.2.6.8 and 6.1.1.4'
O O 0.0106 0.0060 'International Tables Vol C Tables 4.2.6.8 and 6.1.1.4'

loop_
_geom_angle_atom_site_label_1
_geom_angle_atom_site_label_2
_geom_angle_atom_site_label_3
_geom_angle
_geom_angle_site_symmetry_1
_geom_angle_site_symmetry_3
O1 K1 C11 110.03(6) . .
O1 K1 C12 90.10(6) . .
C11 K1 C12 26.70(5) . .
O1 K1 C17A 124.68(7) . 2_464
C11 K1 C17A 90.23(6) . 2_464
C12 K1 C17A 116.59(6) . 2_464
O1 K1 B1 138.55(6) . .
C11 K1 B1 29.92(5) . .
C12 K1 B1 48.82(5) . .
C17A K1 B1 79.26(6) 2_464 .
O1 K1 C102 24.24(9) . .
C11 K1 C102 102.27(9) . .
C12 K1 C102 77.12(9) . .
C17A K1 C102 148.92(9) 2_464 .
B1 K1 C102 124.29(9) . .
O1 K1 B2 94.02(7) . .
C11 K1 B2 47.66(5) . .
C12 K1 B2 28.24(5) . .
C17A K1 B2 132.69(6) 2_464 .
B1 K1 B2 53.54(6) . .
C102 K1 B2 72.86(9) . .
O1 K1 B1A 110.10(7) . .
C11 K1 B1A 123.65(5) . .
C12 K1 B1A 119.31(5) . .
C17A K1 B1A 97.86(6) 2_464 .
B1 K1 B1A 97.36(5) . .
C102 K1 B1A 98.50(8) . .
B2 K1 B1A 91.87(6) . .
O1 K1 K3 150.89(6) . .
C11 K1 K3 76.22(4) . .
C12 K1 K3 84.86(4) . .
C17A K1 K3 82.66(5) 2_464 .
B1 K1 K3 47.55(4) . .
C102 K1 K3 127.77(7) . .
B2 K1 K3 68.72(5) . .
B1A K1 K3 50.19(4) . .
O1 K1 K2 93.99(6) . .
C11 K1 K2 89.07(4) . .
C12 K1 K2 72.37(4) . .
C17A K1 K2 138.71(5) 2_464 .
B1 K1 K2 79.88(4) . .
C102 K1 K2 70.65(7) . .
B2 K1 K2 44.22(4) . .
B1A K1 K2 50.44(4) . .
K3 K1 K2 57.166(11) . .
O1 K1 H1 155.0(5) . .
C11 K1 H1 48.5(5) . .
C12 K1 H1 65.3(5) . .
C17A K1 H1 73.7(5) 2_464 .
B1 K1 H1 18.6(5) . .
C102 K1 H1 135.2(5) . .
B2 K1 H1 62.4(5) . .
B1A K1 H1 80.7(5) . .
K3 K1 H1 30.5(5) . .
K2 K1 H1 75.3(5) . .
O1 K1 H2 92.6(5) . .
C11 K1 H2 64.3(5) . .
C12 K1 H2 45.4(5) . .
C17A K1 H2 141.2(5) 2_464 .
B1 K1 H2 64.0(5) . .
C102 K1 H2 68.8(5) . .
B2 K1 H2 17.4(5) . .
B1A K1 H2 76.1(5) . .
K3 K1 H2 63.8(5) . .
K2 K1 H2 27.0(5) . .
H1 K1 H2 67.5(7) . .
O1 K1 H1A 117.3(4) . .
C11 K1 H1A 106.5(4) . .
C12 K1 H1A 102.2(4) . .
C17A K1 H1A 103.8(4) 2_464 .
B1 K1 H1A 82.2(4) . .
C102 K1 H1A 99.8(4) . .
B2 K1 H1A 75.6(4) . .
B1A K1 H1A 17.7(4) . .
K3 K1 H1A 37.3(4) . .
K2 K1 H1A 38.0(4) . .
H1 K1 H1A 67.2(6) . .
H2 K1 H1A 61.0(7) . .
O2 K2 C12A 109.43(6) . .
O2 K2 C11A 106.39(6) . .
C12A K2 C11A 27.41(5) . .
O2 K2 C7 84.17(7) . 2_565
C12A K2 C7 88.78(6) . 2_565
C11A K2 C7 115.89(6) . 2_565
O2 K2 B2 102.48(7) . .
C12A K2 B2 140.21(6) . .
C11A K2 B2 120.36(6) . .
C7 K2 B2 118.05(7) 2_565 .
O2 K2 B2A 133.97(7) . .
C12A K2 B2A 28.77(5) . .
C11A K2 B2A 47.93(5) . .
C7 K2 B2A 79.06(6) 2_565 .
B2 K2 B2A 123.26(6) . .
O2 K2 C2 121.64(6) . .
C12A K2 C2 128.89(5) . .
C11A K2 C2 123.62(5) . .
C7 K2 C2 97.71(6) 2_565 .
B2 K2 C2 27.87(6) . .
B2A K2 C2 103.01(5) . .
O2 K2 B1A 126.05(6) . .
C12A K2 B1A 46.68(5) . .
C11A K2 B1A 27.29(5) . .
C7 K2 B1A 130.12(6) 2_565 .
B2 K2 B1A 95.11(5) . .
B2A K2 B1A 51.16(5) . .
C2 K2 B1A 96.56(5) . .
O2 K2 K3 172.34(5) . .
C12A K2 K3 73.70(4) . .
C11A K2 K3 73.00(4) . .
C7 K2 K3 103.04(4) 2_565 .
B2 K2 K3 71.97(5) . .
B2A K2 K3 51.29(4) . .
C2 K2 K3 55.39(3) . .
B1A K2 K3 50.79(4) . .
O2 K2 K1 113.41(5) . .
C12A K2 K1 95.60(4) . .
C11A K2 K1 71.69(4) . .
C7 K2 K1 158.95(5) 2_565 .
B2 K2 K1 49.00(4) . .
B2A K2 K1 95.01(4) . .
C2 K2 K1 63.67(3) . .
B1A K2 K1 49.09(4) . .
K3 K2 K1 59.007(11) . .
O2 K2 H2 107.0(6) . .
C12A K2 H2 122.8(5) . .
C11A K2 H2 100.2(5) . .
C7 K2 H2 137.8(6) 2_565 .
B2 K2 H2 20.6(5) . .
B2A K2 H2 114.3(5) . .
C2 K2 H2 41.4(5) . .
B1A K2 H2 76.2(5) . .
K3 K2 H2 66.0(5) . .
K1 K2 H2 28.5(5) . .
O2 K2 H1A 135.6(4) . .
C12A K2 H1A 62.2(4) . .
C11A K2 H1A 45.0(4) . .
C7 K2 H1A 135.3(4) 2_565 .
B2 K2 H1A 78.4(4) . .
B2A K2 H1A 58.9(4) . .
C2 K2 H1A 79.1(4) . .
B1A K2 H1A 17.7(4) . .
K3 K2 H1A 39.1(4) . .
K1 K2 H1A 36.3(4) . .
H2 K2 H1A 60.8(7) . .
O2 K2 H2A 149.4(4) . .
C12A K2 H2A 48.1(4) . .
C11A K2 H2A 63.8(4) . .
C7 K2 H2A 75.9(4) 2_565 .
B2 K2 H2A 107.3(4) . .
B2A K2 H2A 19.4(4) . .
C2 K2 H2A 84.4(4) . .
B1A K2 H2A 58.3(4) . .
K3 K2 H2A 37.4(4) . .
K1 K2 H2A 91.7(4) . .
H2 K2 H2A 103.4(7) . .
H1A K2 H2A 59.4(5) . .
O3 K3 C1A 114.58(6) . .
O3 K3 C1 104.22(6) . .
C1A K3 C1 140.26(6) . .
O3 K3 C2A 93.82(6) . .
C1A K3 C2A 27.16(5) . .
C1 K3 C2A 147.74(6) . .
O3 K3 B1 118.99(6) . .
C1A K3 B1 123.29(6) . .
C1 K3 B1 29.92(5) . .
C2A K3 B1 147.18(6) . .
O3 K3 C6 79.29(6) . .
C1A K3 C6 163.99(6) . .
C1 K3 C6 24.93(6) . .
C2A K3 C6 152.75(6) . .
B1 K3 C6 47.89(6) . .
O3 K3 B2A 97.01(6) . .
C1A K3 B2A 48.02(5) . .
C1 K3 B2A 120.93(6) . .
C2A K3 B2A 28.64(5) . .
B1 K3 B2A 135.36(6) . .
C6 K3 B2A 125.41(6) . .
O3 K3 B1A 141.41(6) . .
C1A K3 B1A 28.71(5) . .
C1 K3 B1A 111.60(6) . .
C2A K3 B1A 47.77(5) . .
B1 K3 B1A 99.43(6) . .
C6 K3 B1A 135.60(6) . .
B2A K3 B1A 52.27(5) . .
O3 K3 C302 21.04(8) . .
C1A K3 C302 120.96(9) . .
C1 K3 C302 92.71(8) . .
C2A K3 C302 95.20(9) . .
B1 K3 C302 115.70(9) . .
C6 K3 C302 69.15(8) . .
B2A K3 C302 88.21(10) . .
B1A K3 C302 140.01(10) . .
O3 K3 K2 128.57(5) . .
C1A K3 K2 75.88(4) . .
C1 K3 K2 73.43(4) . .
C2A K3 K2 74.40(4) . .
B1 K3 K2 84.86(4) . .
C6 K3 K2 89.26(5) . .
B2A K3 K2 50.96(4) . .
B1A K3 K2 53.88(4) . .
C302 K3 K2 108.71(8) . .
O3 K3 K1 164.41(5) . .
C1A K3 K1 75.78(4) . .
C1 K3 K1 68.34(4) . .
C2A K3 K1 99.33(4) . .
B1 K3 K1 48.11(4) . .
C6 K3 K1 92.47(4) . .
B2A K3 K1 98.55(4) . .
B1A K3 K1 51.72(4) . .
C302 K3 K1 160.75(7) . .
K2 K3 K1 63.828(11) . .
O3 K3 H1 135.5(5) . .
C1A K3 H1 103.9(5) . .
C1 K3 H1 46.8(5) . .
C2A K3 H1 129.0(5) . .
B1 K3 H1 19.6(5) . .
C6 K3 H1 67.3(5) . .
B2A K3 H1 126.0(5) . .
B1A K3 H1 81.7(5) . .
C302 K3 H1 135.2(5) . .
K2 K3 H1 80.9(5) . .
K1 K3 H1 30.0(5) . .
O3 K3 H1A 156.5(4) . .
C1A K3 H1A 46.7(4) . .
C1 K3 H1A 93.6(4) . .
C2A K3 H1A 63.5(4) . .
B1 K3 H1A 84.0(4) . .
C6 K3 H1A 117.6(4) . .
B2A K3 H1A 60.2(4) . .
B1A K3 H1A 18.0(4) . .
C302 K3 H1A 146.1(4) . .
K2 K3 H1A 42.5(4) . .
K1 K3 H1A 38.7(4) . .
H1 K3 H1A 68.0(6) . .
O3 K3 H2A 98.2(4) . .
C1A K3 H2A 64.5(4) . .
C1 K3 H2A 102.9(4) . .
C2A K3 H2A 47.4(4) . .
B1 K3 H2A 122.0(4) . .
C6 K3 H2A 107.1(4) . .
B2A K3 H2A 18.7(4) . .
B1A K3 H2A 60.8(4) . .
C302 K3 H2A 83.7(4) . .
K2 K3 H2A 38.1(4) . .
K1 K3 H2A 96.9(4) . .
H1 K3 H2A 118.8(6) . .
H1A K3 H2A 62.4(6) . .
C1 K4 C11A 169.66(6) 1_655 .
C1 K4 C2 27.89(6) 1_655 1_655
C11A K4 C2 142.05(6) . 1_655
C1 K4 C1A 136.21(6) 1_655 .
C11A K4 C1A 52.71(5) . .
C2 K4 C1A 161.24(6) 1_655 .
C1 K4 C12 59.04(5) 1_655 1_655
C11A K4 C12 118.72(6) . 1_655
C2 K4 C12 51.35(6) 1_655 1_655
C1A K4 C12 140.54(6) . 1_655
C1 K4 C2A 126.18(6) 1_655 .
C11A K4 C2A 58.48(5) . .
C2 K4 C2A 139.46(6) 1_655 .
C1A K4 C2A 26.87(5) . .
C12 K4 C2A 167.20(5) 1_655 .
C1 K4 C12A 146.62(5) 1_655 .
C11A K4 C12A 26.98(5) . .
C2 K4 C12A 127.71(5) 1_655 .
C1A K4 C12A 58.42(5) . .
C12 K4 C12A 134.74(5) 1_655 .
C2A K4 C12A 49.03(5) . .
C1 K4 C11 50.94(5) 1_655 1_655
C11A K4 C11 132.06(6) . 1_655
C2 K4 C11 58.54(5) 1_655 1_655
C1A K4 C11 124.44(5) . 1_655
C12 K4 C11 26.19(5) 1_655 1_655
C2A K4 C11 144.88(5) . 1_655
C12A K4 C11 156.47(6) . 1_655
C1 K4 C6 24.97(6) 1_655 1_655
C11A K4 C6 155.41(6) . 1_655
C2 K4 C6 45.09(6) 1_655 1_655
C1A K4 C6 116.32(6) . 1_655
C12 K4 C6 83.96(6) 1_655 1_655
C2A K4 C6 101.53(6) . 1_655
C12A K4 C6 129.40(5) . 1_655
C11 K4 C6 72.50(5) 1_655 1_655
C1 K4 C16A 148.39(6) 1_655 .
C11A K4 C16A 25.08(5) . .
C2 K4 C16A 122.46(6) 1_655 .
C1A K4 C16A 75.02(6) . .
C12 K4 C16A 94.46(6) 1_655 .
C2A K4 C16A 83.55(5) . .
C12A K4 C16A 44.20(6) . .
C11 K4 C16A 112.30(6) 1_655 .
C6 K4 C16A 163.29(7) 1_655 .
C1 K4 C3 44.43(5) 1_655 1_655
C11A K4 C3 125.58(6) . 1_655
C2 K4 C3 24.55(5) 1_655 1_655
C1A K4 C3 146.33(6) . 1_655
C12 K4 C3 72.70(6) 1_655 1_655
C2A K4 C3 119.59(6) . 1_655
C12A K4 C3 105.00(5) . 1_655
C11 K4 C3 83.07(5) 1_655 1_655
C6 K4 C3 48.52(6) 1_655 1_655
C16A K4 C3 115.13(6) . 1_655
C1 K4 B1A 161.43(6) 1_655 .
C11A K4 B1A 28.90(6) . .
C2 K4 B1A 169.44(6) 1_655 .
C1A K4 B1A 29.00(6) . .
C12 K4 B1A 123.06(6) 1_655 .
C2A K4 B1A 47.67(5) . .
C12A K4 B1A 47.64(5) . .
C11 K4 B1A 121.30(5) 1_655 .
C6 K4 B1A 145.32(6) 1_655 .
C16A K4 B1A 47.04(6) . .
C3 K4 B1A 152.59(5) 1_655 .
C1 B1 C11 107.97(15) . .
C1 B1 C7 114.64(17) . .
C11 B1 C7 113.80(17) . .
C1 B1 K3 68.96(10) . .
C11 B1 K3 145.48(13) . .
C7 B1 K3 97.38(13) . .
C1 B1 K1 119.25(13) . .
C11 B1 K1 66.94(10) . .
C7 B1 K1 122.41(13) . .
K3 B1 K1 84.33(5) . .
C1 B1 K4 55.45(9) . 1_455
C11 B1 K4 63.39(9) . 1_455
C7 B1 K4 104.19(13) . 1_455
K3 B1 K4 124.41(6) . 1_455
K1 B1 K4 121.89(7) . 1_455
C1 B1 H1 106.1(10) . .
C11 B1 H1 108.8(10) . .
C7 B1 H1 105.1(10) . .
K3 B1 H1 45.5(10) . .
K1 B1 H1 41.9(10) . .
K4 B1 H1 150.2(10) 1_455 .
C12 B2 C2 108.29(16) . .
C12 B2 C17 113.3(2) . .
C2 B2 C17 113.59(19) . .
C12 B2 K2 151.93(14) . .
C2 B2 K2 86.63(12) . .
C17 B2 K2 79.92(13) . .
C12 B2 K1 65.70(10) . .
C2 B2 K1 112.48(12) . .
C17 B2 K1 130.91(16) . .
K2 B2 K1 86.78(5) . .
C12 B2 K4 62.78(10) . 1_455
C2 B2 K4 57.48(9) . 1_455
C17 B2 K4 101.07(13) . 1_455
K2 B2 K4 141.65(9) . 1_455
K1 B2 K4 117.46(6) . 1_455
C12 B2 H2 105.5(11) . .
C2 B2 H2 107.5(12) . .
C17 B2 H2 108.3(11) . .
K2 B2 H2 46.6(11) . .
K1 B2 H2 40.5(11) . .
K4 B2 H2 150.6(11) 1_455 .
C6 C1 C2 118.53(18) . .
C6 C1 B1 122.47(19) . .
C2 C1 B1 118.91(18) . .
C6 C1 K4 92.00(13) . 1_455
C2 C1 K4 77.17(10) . 1_455
B1 C1 K4 97.48(11) . 1_455
C6 C1 K3 88.12(12) . .
C2 C1 K3 104.17(12) . .
B1 C1 K3 81.12(10) . .
K4 C1 K3 178.40(7) 1_455 .
C3 C2 C1 117.6(2) . .
C3 C2 B2 122.6(2) . .
C1 C2 B2 119.46(17) . .
C3 C2 K4 93.93(13) . 1_455
C1 C2 K4 74.94(11) . 1_455
B2 C2 K4 94.94(11) . 1_455
C3 C2 K2 86.26(14) . .
C1 C2 K2 125.82(12) . .
B2 C2 K2 65.50(11) . .
K4 C2 K2 156.12(8) 1_455 .
C4 C3 C2 122.7(2) . .
C4 C3 K4 92.80(16) . 1_455
C2 C3 K4 61.52(11) . 1_455
C4 C3 H3 118.6 . .
C2 C3 H3 118.6 . .
K4 C3 H3 116.5 1_455 .
C5 C4 C3 119.7(2) . .
C5 C4 H4 120.1 . .
C3 C4 H4 120.1 . .
C4 C5 C6 119.1(3) . .
C4 C5 H5 120.5 . .
C6 C5 H5 120.5 . .
C1 C6 C5 122.3(2) . .
C1 C6 K4 63.03(11) . 1_455
C5 C6 K4 93.77(15) . 1_455
C1 C6 K3 66.95(11) . .
C5 C6 K3 114.37(18) . .
K4 C6 K3 129.96(7) 1_455 .
C1 C6 H6 118.9 . .
C5 C6 H6 118.9 . .
K4 C6 H6 113.7 1_455 .
K3 C6 H6 88.8 . .
B1 C7 H7A 109.5 . .
B1 C7 H7B 109.5 . .
H7A C7 H7B 109.5 . .
B1 C7 H7C 109.5 . .
H7A C7 H7C 109.5 . .
H7B C7 H7C 109.5 . .
C16 C11 C12 118.12(19) . .
C16 C11 B1 122.48(18) . .
C12 C11 B1 119.39(16) . .
C16 C11 K1 106.00(13) . .
C12 C11 K1 81.71(11) . .
B1 C11 K1 83.14(10) . .
C16 C11 K4 104.37(12) . 1_455
C12 C11 K4 75.12(10) . 1_455
B1 C11 K4 89.18(10) . 1_455
K1 C11 K4 147.95(7) . 1_455
C13 C12 C11 117.92(19) . .
C13 C12 B2 123.15(19) . .
C11 C12 B2 118.93(18) . .
C13 C12 K4 101.48(12) . 1_455
C11 C12 K4 78.69(11) . 1_455
B2 C12 K4 89.56(12) . 1_455
C13 C12 K1 111.60(13) . .
C11 C12 K1 71.60(10) . .
B2 C12 K1 86.05(11) . .
K4 C12 K1 143.00(7) 1_455 .
C14 C13 C12 122.5(2) . .
C14 C13 H13 118.7 . .
C12 C13 H13 118.7 . .
C15 C14 C13 119.5(2) . .
C15 C14 H14 120.2 . .
C13 C14 H14 120.2 . .
C14 C15 C16 119.5(2) . .
C14 C15 H15 120.3 . .
C16 C15 H15 120.3 . .
C15 C16 C11 122.4(2) . .
C15 C16 H16 118.8 . .
C11 C16 H16 118.8 . .
B2 C17 H17A 109.5 . .
B2 C17 H17B 109.5 . .
H17A C17 H17B 109.5 . .
B2 C17 H17C 109.5 . .
H17A C17 H17C 109.5 . .
H17B C17 H17C 109.5 . .
C11A B1A C1A 107.15(15) . .
C11A B1A C7A 113.06(17) . .
C1A B1A C7A 112.86(17) . .
C11A B1A K4 60.73(9) . .
C1A B1A K4 61.91(9) . .
C7A B1A K4 94.99(11) . .
C11A B1A K3 119.98(12) . .
C1A B1A K3 61.94(9) . .
C7A B1A K3 125.72(13) . .
K4 B1A K3 119.75(7) . .
C11A B1A K1 124.71(13) . .
C1A B1A K1 125.78(12) . .
C7A B1A K1 62.58(10) . .
K4 B1A K1 157.53(7) . .
K3 B1A K1 78.09(5) . .
C11A B1A K2 59.13(9) . .
C1A B1A K2 118.79(11) . .
C7A B1A K2 127.65(14) . .
K4 B1A K2 115.74(6) . .
K3 B1A K2 75.33(4) . .
K1 B1A K2 80.48(5) . .
C11A B1A H1A 107.6(10) . .
C1A B1A H1A 107.3(10) . .
C7A B1A H1A 108.6(10) . .
K4 B1A H1A 156.4(10) . .
K3 B1A H1A 45.4(10) . .
K1 B1A H1A 46.0(10) . .
K2 B1A H1A 48.5(10) . .
C17A B2A C12A 114.34(18) . .
C17A B2A C2A 114.34(17) . .
C12A B2A C2A 105.87(15) . .
C17A B2A K2 119.07(13) . .
C12A B2A K2 61.70(9) . .
C2A B2A K2 125.33(12) . .
C17A B2A K3 122.81(15) . .
C12A B2A K3 120.81(12) . .
C2A B2A K3 64.13(10) . .
K2 B2A K3 77.75(5) . .
C17A B2A H2A 104.3(8) . .
C12A B2A H2A 109.1(8) . .
C2A B2A H2A 108.8(8) . .
K2 B2A H2A 47.6(8) . .
K3 B2A H2A 44.6(8) . .
C6A C1A C2A 117.45(19) . .
C6A C1A B1A 123.66(18) . .
C2A C1A B1A 118.76(16) . .
C6A C1A K4 94.57(12) . .
C2A C1A K4 82.34(10) . .
B1A C1A K4 89.09(10) . .
C6A C1A K3 105.18(12) . .
C2A C1A K3 78.49(10) . .
B1A C1A K3 89.35(10) . .
K4 C1A K3 157.17(7) . .
C3A C2A C1A 118.55(17) . .
C3A C2A B2A 122.74(17) . .
C1A C2A B2A 118.65(16) . .
C3A C2A K3 110.23(13) . .
C1A C2A K3 74.35(10) . .
B2A C2A K3 87.24(11) . .
C3A C2A K4 97.04(12) . .
C1A C2A K4 70.79(10) . .
B2A C2A K4 98.80(11) . .
K3 C2A K4 143.05(7) . .
C4A C3A C2A 122.6(2) . .
C4A C3A H3A 118.7 . .
C2A C3A H3A 118.7 . .
C5A C4A C3A 119.0(2) . .
C5A C4A H4A 120.5 . .
C3A C4A H4A 120.5 . .
C4A C5A C6A 119.9(2) . .
C4A C5A H5A 120.1 . .
C6A C5A H5A 120.1 . .
C5A C6A C1A 122.4(2) . .
C5A C6A K4 98.34(15) . .
C1A C6A K4 61.06(10) . .
C5A C6A H6A 118.8 . .
C1A C6A H6A 118.8 . .
K4 C6A H6A 110.6 . .
B1A C7A H7A1 109.5 . .
B1A C7A H7A2 109.5 . .
H7A1 C7A H7A2 109.5 . .
B1A C7A H7A3 109.5 . .
H7A1 C7A H7A3 109.5 . .
H7A2 C7A H7A3 109.5 . .
C16A C11A C12A 118.06(19) . .
C16A C11A B1A 122.91(19) . .
C12A C11A B1A 118.91(17) . .
C16A C11A K4 91.92(13) . .
C12A C11A K4 84.03(11) . .
B1A C11A K4 90.37(11) . .
C16A C11A K2 105.67(14) . .
C12A C11A K2 73.26(11) . .
B1A C11A K2 93.58(11) . .
K4 C11A K2 155.90(7) . .
C13A C12A C11A 118.13(19) . .
C13A C12A B2A 123.27(19) . .
C11A C12A B2A 118.53(17) . .
C13A C12A K2 103.18(13) . .
C11A C12A K2 79.33(11) . .
B2A C12A K2 89.54(11) . .
C13A C12A K4 98.73(13) . .
C11A C12A K4 68.99(10) . .
B2A C12A K4 98.42(11) . .
K2 C12A K4 147.32(7) . .
C14A C13A C12A 122.3(2) . .
C14A C13A H13A 118.9 . .
C12A C13A H13A 118.9 . .
C15A C14A C13A 119.5(2) . .
C15A C14A H14A 120.3 . .
C13A C14A H14A 120.3 . .
C14A C15A C16A 119.8(2) . .
C14A C15A H15A 120.1 . .
C16A C15A H15A 120.1 . .
C15A C16A C11A 122.3(2) . .
C15A C16A K4 99.20(16) . .
C11A C16A K4 63.01(11) . .
C15A C16A H16A 118.9 . .
C11A C16A H16A 118.9 . .
K4 C16A H16A 107.7 . .
B2A C17A H17D 109.5 . .
B2A C17A H17E 109.5 . .
H17D C17A H17E 109.5 . .
B2A C17A H17F 109.5 . .
H17D C17A H17F 109.5 . .
H17E C17A H17F 109.5 . .
C105 O1 C102 101.2(9) . .
C102 O1 C115 108.9(3) . .
C105 O1 K1 147.1(11) . .
C102 O1 K1 108.49(19) . .
C115 O1 K1 122.5(4) . .
C103 C102 O1 106.1(3) . .
C103 C102 K1 139.1(3) . .
O1 C102 K1 47.27(14) . .
C103 C102 H10A 110.5 . .
O1 C102 H10A 110.5 . .
K1 C102 H10A 108.5 . .
C103 C102 H10B 110.5 . .
O1 C102 H10B 110.5 . .
K1 C102 H10B 66.9 . .
H10A C102 H10B 108.7 . .
C114 C103 C102 105.9(4) . .
C102 C103 C104 104.9(4) . .
C102 C103 H10G 110.8 . .
C104 C103 H10G 110.8 . .
C102 C103 H10H 110.8 . .
C104 C103 H10H 110.8 . .
H10G C103 H10H 108.8 . .
C114 C103 H10I 110.6 . .
C102 C103 H10I 110.6 . .
C114 C103 H10J 110.6 . .
C102 C103 H10J 110.6 . .
H10I C103 H10J 108.7 . .
C103 C104 C105 93.9(11) . .
C103 C104 H10C 112.9 . .
C105 C104 H10C 112.9 . .
C103 C104 H10D 112.9 . .
C105 C104 H10D 112.9 . .
H10C C104 H10D 110.4 . .
O1 C105 C104 105.2(13) . .
O1 C105 H10E 110.7 . .
C104 C105 H10E 110.7 . .
O1 C105 H10F 110.7 . .
C104 C105 H10F 110.7 . .
H10E C105 H10F 108.8 . .
C103 C114 C115 102.0(5) . .
C103 C114 H11A 111.4 . .
C115 C114 H11A 111.4 . .
C103 C114 H11B 111.4 . .
C115 C114 H11B 111.4 . .
H11A C114 H11B 109.2 . .
O1 C115 C114 98.8(6) . .
O1 C115 H11C 112.0 . .
C114 C115 H11C 112.0 . .
O1 C115 H11D 112.0 . .
C114 C115 H11D 112.0 . .
H11C C115 H11D 109.7 . .
C205 O2 C202 110.1(7) . .
C215 O2 C212 103.3(7) . .
C205 O2 K2 126.9(7) . .
C215 O2 K2 126.5(5) . .
C202 O2 K2 122.8(3) . .
C212 O2 K2 128.9(5) . .
O2 C202 C203 96.1(5) . .
O2 C202 H20A 112.5 . .
C203 C202 H20A 112.5 . .
O2 C202 H20B 112.5 . .
C203 C202 H20B 112.5 . .
H20A C202 H20B 110.1 . .
C203 C212 O2 117.1(10) . .
C203 C212 H21A 108.0 . .
O2 C212 H21A 108.0 . .
C203 C212 H21B 108.0 . .
O2 C212 H21B 108.0 . .
H21A C212 H21B 107.3 . .
C212 C203 C204 103.0(7) . .
C204 C203 C202 105.5(4) . .
C204 C203 H20C 110.6 . .
C202 C203 H20C 110.6 . .
C204 C203 H20D 110.6 . .
C202 C203 H20D 110.6 . .
H20C C203 H20D 108.8 . .
C212 C203 H20E 111.2 . .
C204 C203 H20E 111.2 . .
C212 C203 H20F 111.2 . .
C204 C203 H20F 111.2 . .
H20E C203 H20F 109.1 . .
C205 C204 C203 103.1(8) . .
C203 C204 C215 104.6(6) . .
C205 C204 H20G 111.1 . .
C203 C204 H20G 111.1 . .
C205 C204 H20H 111.1 . .
C203 C204 H20H 111.1 . .
H20G C204 H20H 109.1 . .
C203 C204 H20I 110.8 . .
C215 C204 H20I 110.8 . .
C203 C204 H20J 110.8 . .
C215 C204 H20J 110.8 . .
H20I C204 H20J 108.9 . .
O2 C205 C204 115.5(11) . .
O2 C205 H20K 108.4 . .
C204 C205 H20K 108.4 . .
O2 C205 H20L 108.4 . .
C204 C205 H20L 108.4 . .
H20K C205 H20L 107.5 . .
O2 C215 C204 102.1(7) . .
O2 C215 H21C 111.3 . .
C204 C215 H21C 111.3 . .
O2 C215 H21D 111.3 . .
C204 C215 H21D 111.3 . .
H21C C215 H21D 109.2 . .
C302 O3 C305 108.2(3) . .
C302 O3 K3 116.1(2) . .
C305 O3 K3 122.47(17) . .
O3 C302 C303 108.8(3) . .
O3 C302 K3 42.86(16) . .
C303 C302 K3 135.0(3) . .
O3 C302 H30A 109.9 . .
C303 C302 H30A 109.9 . .
K3 C302 H30A 68.7 . .
O3 C302 H30B 109.9 . .
C303 C302 H30B 109.9 . .
K3 C302 H30B 112.9 . .
H30A C302 H30B 108.3 . .
C302 C303 C304 104.4(3) . .
C302 C303 H30C 110.9 . .
C304 C303 H30C 110.9 . .
C302 C303 H30D 110.9 . .
C304 C303 H30D 110.9 . .
H30C C303 H30D 108.9 . .
C305 C304 C303 103.5(3) . .
C305 C304 H30E 111.1 . .
C303 C304 H30E 111.1 . .
C305 C304 H30F 111.1 . .
C303 C304 H30F 111.1 . .
H30E C304 H30F 109.0 . .
O3 C305 C304 105.6(3) . .
O3 C305 H30G 110.6 . .
C304 C305 H30G 110.6 . .
O3 C305 H30H 110.6 . .
C304 C305 H30H 110.6 . .
H30G C305 H30H 108.7 . .

loop_
_geom_bond_atom_site_label_1
_geom_bond_atom_site_label_2
_geom_bond_distance
_geom_bond_site_symmetry_2
K1 O1 2.638(2) .
K1 C11 3.0097(18) .
K1 C12 3.1387(18) .
K1 C17A 3.201(2) 2_464
K1 B1 3.248(2) .
K1 C102 3.406(4) .
K1 B2 3.436(2) .
K1 B1A 3.483(2) .
K1 K3 4.3412(7) .
K1 K2 4.5450(6) .
K1 H1 2.49(2) .
K1 H2 2.63(2) .
K1 H1A 2.80(2) .
K2 O2 2.713(2) .
K2 C12A 2.9776(19) .
K2 C11A 3.056(2) .
K2 C7 3.151(2) 2_565
K2 B2 3.175(2) .
K2 B2A 3.382(2) .
K2 C2 3.483(2) .
K2 B1A 3.553(2) .
K2 K3 4.2552(7) .
K2 H2 2.50(2) .
K2 H1A 2.91(2) .
K2 H2A 2.714(18) .
K3 O3 2.6696(18) .
K3 C1A 3.0078(18) .
K3 C1 3.0410(18) .
K3 C2A 3.0609(19) .
K3 B1 3.219(2) .
K3 C6 3.303(2) .
K3 B2A 3.398(2) .
K3 B1A 3.408(2) .
K3 C302 3.524(4) .
K3 H1 2.53(2) .
K3 H1A 2.71(2) .
K3 H2A 2.671(17) .
K4 C1 2.9418(18) 1_655
K4 C11A 2.9462(19) .
K4 C2 2.9704(19) 1_655
K4 C1A 2.9798(18) .
K4 C12 3.1209(19) 1_655
K4 C2A 3.1272(18) .
K4 C12A 3.1389(19) .
K4 C11 3.1664(18) 1_655
K4 C6 3.299(2) 1_655
K4 C16A 3.305(2) .
K4 C3 3.371(2) 1_655
K4 B1A 3.377(2) .
B1 C1 1.625(3) .
B1 C11 1.632(3) .
B1 C7 1.633(3) .
B1 H1 1.19(2) .
B2 C12 1.630(3) .
B2 C2 1.631(4) .
B2 C17 1.642(3) .
B2 H2 1.21(2) .
C1 C6 1.393(3) .
C1 C2 1.425(3) .
C2 C3 1.404(3) .
C3 C4 1.381(4) .
C3 H3 0.9500 .
C4 C5 1.377(4) .
C4 H4 0.9500 .
C5 C6 1.399(3) .
C5 H5 0.9500 .
C6 H6 0.9500 .
C7 H7A 0.9800 .
C7 H7B 0.9800 .
C7 H7C 0.9800 .
C11 C16 1.403(3) .
C11 C12 1.425(3) .
C12 C13 1.403(3) .
C13 C14 1.388(4) .
C13 H13 0.9500 .
C14 C15 1.377(4) .
C14 H14 0.9500 .
C15 C16 1.388(3) .
C15 H15 0.9500 .
C16 H16 0.9500 .
C17 H17A 0.9800 .
C17 H17B 0.9800 .
C17 H17C 0.9800 .
B1A C11A 1.632(3) .
B1A C1A 1.638(3) .
B1A C7A 1.645(3) .
B1A H1A 1.18(2) .
B2A C17A 1.627(3) .
B2A C12A 1.628(3) .
B2A C2A 1.630(3) .
B2A H2A 1.220(18) .
C1A C6A 1.405(3) .
C1A C2A 1.426(3) .
C2A C3A 1.396(3) .
C3A C4A 1.395(3) .
C3A H3A 0.9500 .
C4A C5A 1.372(4) .
C4A H4A 0.9500 .
C5A C6A 1.394(4) .
C5A H5A 0.9500 .
C6A H6A 0.9500 .
C7A H7A1 0.9800 .
C7A H7A2 0.9800 .
C7A H7A3 0.9800 .
C11A C16A 1.401(3) .
C11A C12A 1.432(3) .
C12A C13A 1.403(3) .
C13A C14A 1.390(4) .
C13A H13A 0.9500 .
C14A C15A 1.379(4) .
C14A H14A 0.9500 .
C15A C16A 1.389(4) .
C15A H15A 0.9500 .
C16A H16A 0.9500 .
C17A H17D 0.9800 .
C17A H17E 0.9800 .
C17A H17F 0.9800 .
O1 C105 1.318(16) .
O1 C102 1.474(5) .
O1 C115 1.482(7) .
C102 C103 1.470(6) .
C102 H10A 0.9900 .
C102 H10B 0.9900 .
C103 C114 1.459(7) .
C103 C104 1.472(10) .
C103 H10G 0.9900 .
C103 H10H 0.9900 .
C103 H10I 0.9900 .
C103 H10J 0.9900 .
C104 C105 1.55(2) .
C104 H10C 0.9900 .
C104 H10D 0.9900 .
C105 H10E 0.9900 .
C105 H10F 0.9900 .
C114 C115 1.588(12) .
C114 H11A 0.9900 .
C114 H11B 0.9900 .
C115 H11C 0.9900 .
C115 H11D 0.9900 .
O2 C205 1.342(14) .
O2 C215 1.378(11) .
O2 C202 1.442(6) .
O2 C212 1.456(12) .
C202 C203 1.646(10) .
C202 H20A 0.9900 .
C202 H20B 0.9900 .
C212 C203 1.237(12) .
C212 H21A 0.9900 .
C212 H21B 0.9900 .
C203 C204 1.406(8) .
C203 H20C 0.9900 .
C203 H20D 0.9900 .
C203 H20E 0.9900 .
C203 H20F 0.9900 .
C204 C205 1.368(15) .
C204 C215 1.565(13) .
C204 H20G 0.9900 .
C204 H20H 0.9900 .
C204 H20I 0.9900 .
C204 H20J 0.9900 .
C205 H20K 0.9900 .
C205 H20L 0.9900 .
C215 H21C 0.9900 .
C215 H21D 0.9900 .
O3 C302 1.409(4) .
O3 C305 1.417(4) .
C302 C303 1.453(6) .
C302 H30A 0.9900 .
C302 H30B 0.9900 .
C303 C304 1.484(6) .
C303 H30C 0.9900 .
C303 H30D 0.9900 .
C304 C305 1.475(6) .
C304 H30E 0.9900 .
C304 H30F 0.9900 .
C305 H30G 0.9900 .
C305 H30H 0.9900 .

loop_
_geom_torsion_atom_site_label_1
_geom_torsion_atom_site_label_2
_geom_torsion_atom_site_label_3
_geom_torsion_atom_site_label_4
_geom_torsion
_geom_torsion_site_symmetry_1
_geom_torsion_site_symmetry_4
C11 B1 C1 C6 -134.53(19) . .
C7 B1 C1 C6 -6.5(3) . .
K3 B1 C1 C6 82.02(18) . .
K1 B1 C1 C6 152.35(16) . .
K4 B1 C1 C6 -97.20(19) 1_455 .
C11 B1 C1 C2 42.1(2) . .
C7 B1 C1 C2 170.09(18) . .
K3 B1 C1 C2 -101.35(16) . .
K1 B1 C1 C2 -31.0(2) . .
K4 B1 C1 C2 79.43(15) 1_455 .
C11 B1 C1 K4 -37.33(15) . 1_455
C7 B1 C1 K4 90.66(17) . 1_455
K3 B1 C1 K4 179.22(8) . 1_455
K1 B1 C1 K4 -110.45(10) . 1_455
C11 B1 C1 K3 143.45(14) . .
C7 B1 C1 K3 -88.56(16) . .
K1 B1 C1 K3 70.33(10) . .
K4 B1 C1 K3 -179.22(8) 1_455 .
C6 C1 C2 C3 -1.3(3) . .
B1 C1 C2 C3 -178.06(18) . .
K4 C1 C2 C3 -86.53(17) 1_455 .
K3 C1 C2 C3 94.38(17) . .
C6 C1 C2 B2 172.40(18) . .
B1 C1 C2 B2 -4.4(3) . .
K4 C1 C2 B2 87.16(16) 1_455 .
K3 C1 C2 B2 -91.93(16) . .
C6 C1 C2 K4 85.23(17) . 1_455
B1 C1 C2 K4 -91.53(15) . 1_455
K3 C1 C2 K4 -179.10(8) . 1_455
C6 C1 C2 K2 -107.95(19) . .
B1 C1 C2 K2 75.3(2) . .
K4 C1 C2 K2 166.81(13) 1_455 .
K3 C1 C2 K2 -12.28(17) . .
C12 B2 C2 C3 136.43(19) . .
C17 B2 C2 C3 9.6(3) . .
K2 B2 C2 C3 -67.87(18) . .
K1 B2 C2 C3 -152.98(16) . .
K4 B2 C2 C3 97.88(19) 1_455 .
C12 B2 C2 C1 -36.9(2) . .
C17 B2 C2 C1 -163.77(18) . .
K2 B2 C2 C1 118.77(15) . .
K1 B2 C2 C1 33.7(2) . .
K4 B2 C2 C1 -75.48(15) 1_455 .
C12 B2 C2 K4 38.55(14) . 1_455
C17 B2 C2 K4 -88.28(17) . 1_455
K2 B2 C2 K4 -165.75(6) . 1_455
K1 B2 C2 K4 109.14(8) . 1_455
C12 B2 C2 K2 -155.70(16) . .
C17 B2 C2 K2 77.46(16) . .
K1 B2 C2 K2 -85.11(9) . .
K4 B2 C2 K2 165.75(6) 1_455 .
C1 C2 C3 C4 1.5(3) . .
B2 C2 C3 C4 -172.0(2) . .
K4 C2 C3 C4 -73.6(2) 1_455 .
K2 C2 C3 C4 130.3(2) . .
C1 C2 C3 K4 75.05(15) . 1_455
B2 C2 C3 K4 -98.43(18) . 1_455
K2 C2 C3 K4 -156.07(8) . 1_455
C2 C3 C4 C5 -0.2(4) . .
K4 C3 C4 C5 -57.8(3) 1_455 .
C3 C4 C5 C6 -1.1(4) . .
C2 C1 C6 C5 0.0(3) . .
B1 C1 C6 C5 176.6(2) . .
K4 C1 C6 C5 76.4(2) 1_455 .
K3 C1 C6 C5 -105.2(2) . .
C2 C1 C6 K4 -76.47(15) . 1_455
B1 C1 C6 K4 100.18(18) . 1_455
K3 C1 C6 K4 178.40(7) . 1_455
C2 C1 C6 K3 105.13(17) . .
B1 C1 C6 K3 -78.23(16) . .
K4 C1 C6 K3 -178.40(7) 1_455 .
C4 C5 C6 C1 1.3(4) . .
C4 C5 C6 K4 61.5(3) . 1_455
C4 C5 C6 K3 -75.9(3) . .
C1 B1 C11 C16 140.53(19) . .
C7 B1 C11 C16 12.1(3) . .
K3 B1 C11 C16 -140.68(19) . .
K1 B1 C11 C16 -104.63(18) . .
K4 B1 C11 C16 106.56(18) 1_455 .
C1 B1 C11 C12 -38.4(2) . .
C7 B1 C11 C12 -166.89(17) . .
K3 B1 C11 C12 40.4(3) . .
K1 B1 C11 C12 76.44(15) . .
K4 B1 C11 C12 -72.38(15) 1_455 .
C1 B1 C11 K1 -114.85(14) . .
C7 B1 C11 K1 116.68(15) . .
K3 B1 C11 K1 -36.1(2) . .
K4 B1 C11 K1 -148.81(6) 1_455 .
C1 B1 C11 K4 33.96(14) . 1_455
C7 B1 C11 K4 -94.51(15) . 1_455
K3 B1 C11 K4 112.76(19) . 1_455
K1 B1 C11 K4 148.81(6) . 1_455
C16 C11 C12 C13 -1.5(3) . .
B1 C11 C12 C13 177.52(17) . .
K1 C11 C12 C13 -105.23(17) . .
K4 C11 C12 C13 97.11(17) 1_455 .
C16 C11 C12 B2 178.29(18) . .
B1 C11 C12 B2 -2.7(3) . .
K1 C11 C12 B2 74.53(16) . .
K4 C11 C12 B2 -83.13(16) 1_455 .
C16 C11 C12 K4 -98.58(17) . 1_455
B1 C11 C12 K4 80.41(15) . 1_455
K1 C11 C12 K4 157.66(5) . 1_455
C16 C11 C12 K1 103.76(17) . .
B1 C11 C12 K1 -77.25(15) . .
K4 C11 C12 K1 -157.66(5) 1_455 .
C2 B2 C12 C13 -139.68(19) . .
C17 B2 C12 C13 -12.7(3) . .
K2 B2 C12 C13 101.1(3) . .
K1 B2 C12 C13 113.31(19) . .
K4 B2 C12 C13 -103.46(19) 1_455 .
C2 B2 C12 C11 40.6(2) . .
C17 B2 C12 C11 167.56(18) . .
K2 B2 C12 C11 -78.6(4) . .
K1 B2 C12 C11 -66.44(15) . .
K4 B2 C12 C11 76.80(15) 1_455 .
C2 B2 C12 K4 -36.22(14) . 1_455
C17 B2 C12 K4 90.76(17) . 1_455
K2 B2 C12 K4 -155.4(3) . 1_455
K1 B2 C12 K4 -143.24(7) . 1_455
C2 B2 C12 K1 107.02(13) . .
C17 B2 C12 K1 -126.00(17) . .
K2 B2 C12 K1 -12.2(3) . .
K4 B2 C12 K1 143.24(7) 1_455 .
C11 C12 C13 C14 1.4(3) . .
B2 C12 C13 C14 -178.4(2) . .
K4 C12 C13 C14 84.6(2) 1_455 .
K1 C12 C13 C14 -78.6(2) . .
C12 C13 C14 C15 -0.4(4) . .
C13 C14 C15 C16 -0.5(4) . .
C14 C15 C16 C11 0.4(4) . .
C12 C11 C16 C15 0.6(3) . .
B1 C11 C16 C15 -178.3(2) . .
K1 C11 C16 C15 89.7(2) . .
K4 C11 C16 C15 -79.9(2) 1_455 .
C11A B1A C1A C6A 136.76(18) . .
C7A B1A C1A C6A 11.7(3) . .
K4 B1A C1A C6A 94.89(17) . .
K3 B1A C1A C6A -107.89(18) . .
K1 B1A C1A C6A -60.1(2) . .
K2 B1A C1A C6A -159.54(15) . .
C11A B1A C1A C2A -38.9(2) . .
C7A B1A C1A C2A -163.97(17) . .
K4 B1A C1A C2A -80.75(14) . .
K3 B1A C1A C2A 76.48(14) . .
K1 B1A C1A C2A 124.23(15) . .
K2 B1A C1A C2A 24.8(2) . .
C11A B1A C1A K4 41.87(13) . .
C7A B1A C1A K4 -83.22(15) . .
K3 B1A C1A K4 157.22(7) . .
K1 B1A C1A K4 -155.03(10) . .
K2 B1A C1A K4 105.57(9) . .
C11A B1A C1A K3 -115.35(13) . .
C7A B1A C1A K3 119.56(15) . .
K4 B1A C1A K3 -157.22(7) . .
K1 B1A C1A K3 47.75(12) . .
K2 B1A C1A K3 -51.65(10) . .
C6A C1A C2A C3A -3.6(3) . .
B1A C1A C2A C3A 172.32(17) . .
K4 C1A C2A C3A 87.61(16) . .
K3 C1A C2A C3A -104.86(17) . .
C6A C1A C2A B2A 179.14(17) . .
B1A C1A C2A B2A -5.0(2) . .
K4 C1A C2A B2A -89.67(15) . .
K3 C1A C2A B2A 77.87(15) . .
C6A C1A C2A K3 101.27(16) . .
B1A C1A C2A K3 -82.82(14) . .
K4 C1A C2A K3 -167.54(6) . .
C6A C1A C2A K4 -91.19(16) . .
B1A C1A C2A K4 84.72(14) . .
K3 C1A C2A K4 167.54(6) . .
C17A B2A C2A C3A -3.8(3) . .
C12A B2A C2A C3A -130.63(19) . .
K2 B2A C2A C3A 163.11(15) . .
K3 B2A C2A C3A 112.37(18) . .
C17A B2A C2A C1A 173.32(18) . .
C12A B2A C2A C1A 46.5(2) . .
K2 B2A C2A C1A -19.7(2) . .
K3 B2A C2A C1A -70.47(14) . .
C17A B2A C2A K3 -116.20(17) . .
C12A B2A C2A K3 117.00(13) . .
K2 B2A C2A K3 50.74(13) . .
C17A B2A C2A K4 100.46(17) . .
C12A B2A C2A K4 -26.33(15) . .
K2 B2A C2A K4 -92.59(12) . .
K3 B2A C2A K4 -143.33(8) . .
C1A C2A C3A C4A 1.9(3) . .
B2A C2A C3A C4A 179.1(2) . .
K3 C2A C3A C4A -80.8(2) . .
K4 C2A C3A C4A 73.8(2) . .
C2A C3A C4A C5A 0.9(4) . .
C3A C4A C5A C6A -2.0(4) . .
C4A C5A C6A C1A 0.1(4) . .
C4A C5A C6A K4 -60.8(2) . .
C2A C1A C6A C5A 2.7(3) . .
B1A C1A C6A C5A -173.0(2) . .
K4 C1A C6A C5A -81.1(2) . .
K3 C1A C6A C5A 87.4(2) . .
C2A C1A C6A K4 83.73(15) . .
B1A C1A C6A K4 -91.96(17) . .
K3 C1A C6A K4 168.45(11) . .
C1A B1A C11A C16A -134.98(19) . .
C7A B1A C11A C16A -10.0(3) . .
K4 B1A C11A C16A -92.52(19) . .
K3 B1A C11A C16A 158.00(16) . .
K1 B1A C11A C16A 61.7(2) . .
K2 B1A C11A C16A 111.3(2) . .
C1A B1A C11A C12A 40.9(2) . .
C7A B1A C11A C12A 165.90(18) . .
K4 B1A C11A C12A 83.38(16) . .
K3 B1A C11A C12A -26.1(2) . .
K1 B1A C11A C12A -122.40(16) . .
K2 B1A C11A C12A -72.83(15) . .
C1A B1A C11A K4 -42.45(13) . .
C7A B1A C11A K4 82.52(16) . .
K3 B1A C11A K4 -109.48(10) . .
K1 B1A C11A K4 154.22(10) . .
K2 B1A C11A K4 -156.21(8) . .
C1A B1A C11A K2 113.76(12) . .
C7A B1A C11A K2 -121.27(15) . .
K4 B1A C11A K2 156.21(8) . .
K3 B1A C11A K2 46.73(12) . .
K1 B1A C11A K2 -49.57(13) . .
C16A C11A C12A C13A 0.2(3) . .
B1A C11A C12A C13A -175.91(18) . .
K4 C11A C12A C13A -88.80(17) . .
K2 C11A C12A C13A 99.35(18) . .
C16A C11A C12A B2A 177.26(18) . .
B1A C11A C12A B2A 1.2(3) . .
K4 C11A C12A B2A 88.27(15) . .
K2 C11A C12A B2A -83.58(15) . .
C16A C11A C12A K2 -99.16(18) . .
B1A C11A C12A K2 84.74(15) . .
K4 C11A C12A K2 171.85(6) . .
C16A C11A C12A K4 88.99(17) . .
B1A C11A C12A K4 -87.11(15) . .
K2 C11A C12A K4 -171.85(6) . .
C17A B2A C12A C13A 5.7(3) . .
C2A B2A C12A C13A 132.5(2) . .
K2 B2A C12A C13A -105.52(19) . .
K3 B2A C12A C13A -158.52(16) . .
C17A B2A C12A C11A -171.20(17) . .
C2A B2A C12A C11A -44.4(2) . .
K2 B2A C12A C11A 77.58(15) . .
K3 B2A C12A C11A 24.6(2) . .
C17A B2A C12A K2 111.22(15) . .
C2A B2A C12A K2 -121.98(13) . .
K3 B2A C12A K2 -53.00(11) . .
C17A B2A C12A K4 -100.59(16) . .
C2A B2A C12A K4 26.20(15) . .
K2 B2A C12A K4 148.18(8) . .
K3 B2A C12A K4 95.18(10) . .
C11A C12A C13A C14A 0.3(3) . .
B2A C12A C13A C14A -176.6(2) . .
K2 C12A C13A C14A 85.1(2) . .
K4 C12A C13A C14A -70.5(2) . .
C12A C13A C14A C15A -0.4(4) . .
C13A C14A C15A C16A 0.1(4) . .
C14A C15A C16A C11A 0.4(4) . .
C14A C15A C16A K4 64.2(3) . .
C12A C11A C16A C15A -0.6(3) . .
B1A C11A C16A C15A 175.4(2) . .
K4 C11A C16A C15A 83.7(2) . .
K2 C11A C16A C15A -79.6(2) . .
C12A C11A C16A K4 -84.26(16) . .
B1A C11A C16A K4 91.68(18) . .
K2 C11A C16A K4 -163.33(11) . .
C105 O1 C102 C103 -22.2(12) . .
C115 O1 C102 C103 8.0(5) . .
K1 O1 C102 C103 143.5(3) . .
C105 O1 C102 K1 -165.7(12) . .
C115 O1 C102 K1 -135.5(4) . .
O1 C102 C103 C114 20.3(7) . .
K1 C102 C103 C114 62.2(8) . .
O1 C102 C103 C104 -12.4(7) . .
K1 C102 C103 C104 29.5(8) . .
C102 C103 C104 C105 35.9(13) . .
C102 O1 C105 C104 47.4(18) . .
K1 O1 C105 C104 -107.0(12) . .
C103 C104 C105 O1 -54.0(19) . .
C102 C103 C114 C115 -38.5(10) . .
C102 O1 C115 C114 -29.9(8) . .
K1 O1 C115 C114 -157.9(5) . .
C103 C114 C115 O1 41.4(10) . .
C205 O2 C202 C203 20.5(9) . .
K2 O2 C202 C203 -155.0(3) . .
C215 O2 C212 C203 -7.1(15) . .
K2 O2 C212 C203 -174.8(9) . .
O2 C212 C203 C204 25.3(16) . .
O2 C202 C203 C204 -30.0(6) . .
C202 C203 C204 C205 28.1(11) . .
C212 C203 C204 C215 -31.2(14) . .
C202 O2 C205 C204 -5.2(16) . .
K2 O2 C205 C204 170.1(8) . .
C203 C204 C205 O2 -16.3(17) . .
C212 O2 C215 C204 -12.9(11) . .
K2 O2 C215 C204 155.2(5) . .
C203 C204 C215 O2 27.4(12) . .
C305 O3 C302 C303 -5.3(5) . .
K3 O3 C302 C303 137.0(4) . .
C305 O3 C302 K3 -142.3(3) . .
O3 C302 C303 C304 -14.2(6) . .
K3 C302 C303 C304 26.8(7) . .
C302 C303 C304 C305 27.2(5) . .
C302 O3 C305 C304 22.8(4) . .
K3 O3 C305 C304 -116.5(2) . .
C303 C304 C305 O3 -30.9(4) . .
